data_2009167
loop_
_publ_author_name
'Pulkkinen, Juha T.'
'Ahlgr\'en, Markku J.'

_publ_section_title
;
 1,5-Diphenylpentane-2,4-dione and 1,5-bis(2-naphthyl)pentane-2,4-dione
;
_journal_issue 11
_journal_name_full 'Acta Crystallographica Section C'
_journal_page_first IUC9900142
_journal_paper_doi 10.1107/S0108270199098546
_journal_volume 55
_journal_year 1999
_chemical_formula_sum 'C17 H16 O2'
_chemical_formula_weight 252.30
_chemical_name_systematic
;
1,5-Diphenylpentane-2,4-dione
;
_space_group_IT_number 15
_symmetry_cell_setting monoclinic
_symmetry_space_group_name_Hall '-C 2yc'
_symmetry_space_group_name_H-M 'C 1 2/c 1'
_audit_creation_method 'SHELXL-97 (Sheldrick, 1997)'
_cell_angle_alpha 90.00
_cell_angle_beta 95.250(10)
_cell_angle_gamma 90.00
_cell_formula_units_Z 4
_cell_length_a 28.910(3)
_cell_length_b 5.5190(10)
_cell_length_c 8.601(2)
_cell_measurement_reflns_used 25
_cell_measurement_temperature 293(2)
_cell_measurement_theta_max 30
_cell_measurement_theta_min 10
_cell_volume 1366.6(4)
_computing_cell_refinement 'P3/PC (Siemens, 1989)'
_computing_data_collection 'P3/PC (Siemens, 1989)'
_computing_data_reduction 'P3/PC (Siemens, 1989)'
_computing_molecular_graphics 'SHELXTL-Plus (Sheldrick, 1990a)'
_computing_publication_material 'SHELXL-97 (Sheldrick, 1997)'
_computing_structure_refinement 'SHELXL-97 (Sheldrick, 1997)'
_computing_structure_solution 'SHELXS-97 (Sheldrick, 1990b)'
_diffrn_ambient_temperature 293(2)
_diffrn_measured_fraction_theta_full 0.439
_diffrn_measured_fraction_theta_max 0.439
_diffrn_measurement_device_type 'Nicolet R3m'
_diffrn_measurement_method \w
_diffrn_radiation_monochromator graphite
_diffrn_radiation_source 'fine-focus sealed tube'
_diffrn_radiation_type 'Cu K\a'
_diffrn_radiation_wavelength 1.54178
_diffrn_reflns_av_R_equivalents 0.0286
_diffrn_reflns_av_sigmaI/netI 0.0189
_diffrn_reflns_limit_h_max 31
_diffrn_reflns_limit_h_min 0
_diffrn_reflns_limit_k_max 6
_diffrn_reflns_limit_k_min 0
_diffrn_reflns_limit_l_max 9
_diffrn_reflns_limit_l_min -9
_diffrn_reflns_number 924
_diffrn_reflns_theta_full 57.05
_diffrn_reflns_theta_max 57.05
_diffrn_reflns_theta_min 3.07
_diffrn_standards_decay_% 0
_diffrn_standards_interval_count 97
_diffrn_standards_number 3
_exptl_absorpt_coefficient_mu 0.628
_exptl_absorpt_correction_T_max 0.885
_exptl_absorpt_correction_T_min 0.787
_exptl_absorpt_correction_type '\y scan'
_exptl_absorpt_process_details 'SHELXTL-Plus (Sheldrick, 1990a)'
_exptl_crystal_colour colourless
_exptl_crystal_density_diffrn 1.226
_exptl_crystal_density_method 'not measured'
_exptl_crystal_description plate
_exptl_crystal_F_000 536
_exptl_crystal_size_max 0.40
_exptl_crystal_size_mid 0.40
_exptl_crystal_size_min 0.20
_refine_diff_density_max 0.092
_refine_diff_density_min -0.131
_refine_ls_extinction_coef 0.0088(10)
_refine_ls_extinction_method SHELXL
_refine_ls_goodness_of_fit_ref 1.071
_refine_ls_hydrogen_treatment constr
_refine_ls_matrix_type full
_refine_ls_number_parameters 88
_refine_ls_number_reflns 906
_refine_ls_number_restraints 0
_refine_ls_restrained_S_all 1.071
_refine_ls_R_factor_all 0.040
_refine_ls_R_factor_gt 0.035
_refine_ls_shift/su_max <0.001
_refine_ls_shift/su_mean 0.000
_refine_ls_structure_factor_coef Fsqd
_refine_ls_weighting_details 'w = 1/[\s^2^(Fo^2^)+(0.05P)^2^+0.5P] where P = (Fo^2^+2Fc^2^)/3'
_refine_ls_weighting_scheme calc
_refine_ls_wR_factor_ref 0.098
_reflns_number_gt 773
_reflns_number_total 906
_reflns_threshold_expression I>2\s(I)
_cod_data_source_file qa0181.cif
_cod_data_source_block 1
_cod_depositor_comments
;
The following automatic conversions were performed:

'_refine_ls_weighting_scheme' value 'calc w =
1/[\s^2^(Fo^2^)+(0.05P)^2^+0.5P] where P = (Fo^2^+2Fc^2^)/3' was
changed to 'calc'. New tag '_refine_ls_weighting_details' was
created. The value of the new tag was set to 'w =
1/[\s^2^(Fo^2^)+(0.05P)^2^+0.5P] where P = (Fo^2^+2Fc^2^)/3'.

Automatic conversion script
Id: cif_fix_values 3143 2015-03-26 13:38:13Z robertas 
;
_cod_original_sg_symbol_H-M 'C 2/c'
_cod_database_code 2009167

loop_
_symmetry_equiv_pos_as_xyz
'x, y, z'
'-x, y, -z+1/2'
'x+1/2, y+1/2, z'
'-x+1/2, y+1/2, -z+1/2'
'-x, -y, -z'
'x, -y, z-1/2'
'-x+1/2, -y+1/2, -z'
'x+1/2, -y+1/2, z-1/2'

loop_
_atom_site_label
_atom_site_fract_x
_atom_site_fract_y
_atom_site_fract_z
_atom_site_U_iso_or_equiv
_atom_site_adp_type
_atom_site_calc_flag
_atom_site_refinement_flags
_atom_site_occupancy
_atom_site_disorder_assembly
_atom_site_disorder_group
_atom_site_type_symbol
O .46764(4) .6017(2) .14448(13) .0605(4) Uani d . 1 . . O
C1 .5000 .2454(4) .2500 .0511(6) Uani d S 1 . . C
H1 .5000 .0769 .2500 .080 Uiso calc SR 1 . . H
C2 .46888(5) .3675(3) .14645(18) .0501(5) Uani d . 1 . . C
C3 .43471(6) .2395(4) .03395(19) .0632(5) Uani d . 1 . . C
H3A .4442 .0721 .0244 .080 Uiso calc R 1 . . H
H3B .4347 .3146 -.0680 .080 Uiso calc R 1 . . H
C4 .38599(5) .2468(3) .08521(17) .0497(5) Uani d . 1 . . C
C5 .37106(6) .0697(3) .1817(2) .0633(5) Uani d . 1 . . C
H5 .3912 -.0550 .2154 .080 Uiso calc R 1 . . H
C6 .32712(7) .0740(4) .2289(2) .0755(6) Uani d . 1 . . C
H6 .3178 -.0462 .2951 .080 Uiso calc R 1 . . H
C7 .29696(6) .2532(4) .1793(2) .0752(6) Uani d . 1 . . C
H7 .2669 .2545 .2100 .080 Uiso calc R 1 . . H
C8 .31115(7) .4312(4) .0843(3) .0774(6) Uani d . 1 . . C
H8 .2908 .5547 .0508 .080 Uiso calc R 1 . . H
C9 .35548(6) .4291(3) .0376(2) .0659(6) Uani d . 1 . . C
H9 .3648 .5518 -.0267 .080 Uiso calc R 1 . . H
H .5000 .6551 .2500 .080 Uiso d S 1 . . H

loop_
_atom_site_aniso_label
_atom_site_aniso_U_11
_atom_site_aniso_U_22
_atom_site_aniso_U_33
_atom_site_aniso_U_12
_atom_site_aniso_U_13
_atom_site_aniso_U_23
O .0556(7) .0535(8) .0722(8) .0066(5) .0051(6) .0072(6)
C1 .0533(13) .0425(12) .0579(13) .000 .0064(11) .000
C2 .0451(9) .0559(11) .0509(9) -.0003(7) .0139(7) -.0030(8)
C3 .0550(10) .0796(13) .0549(10) -.0013(8) .0041(8) -.0124(9)
C4 .0493(9) .0516(10) .0464(9) -.0012(7) -.0045(7) -.0059(7)
C5 .0577(11) .0593(11) .0705(12) .0011(8) -.0061(9) .0086(9)
C6 .0669(13) .0776(14) .0817(14) -.0164(11) .0046(10) .0125(10)
C7 .0497(11) .0874(15) .0882(14) -.0072(10) .0055(10) -.0127(12)
C8 .0582(12) .0716(13) .0994(15) .0174(10) -.0092(11) -.0023(11)
C9 .0658(12) .0577(11) .0726(12) .0004(9) -.0021(9) .0104(9)

loop_
_atom_type_symbol
_atom_type_description
_atom_type_scat_dispersion_real
_atom_type_scat_dispersion_imag
_atom_type_scat_source
C C 0.0181 0.0091 'International Tables Vol C Tables 4.2.6.8 and 6.1.1.4'
H H 0.0000 0.0000 'International Tables Vol C Tables 4.2.6.8 and 6.1.1.4'
O O 0.0492 0.0322 'International Tables Vol C Tables 4.2.6.8 and 6.1.1.4'

loop_
_geom_angle_atom_site_label_1
_geom_angle_atom_site_label_2
_geom_angle_atom_site_label_3
_geom_angle_site_symmetry_1
_geom_angle
C2 O H . 101.76(10)
C2 C1 C2 2_655 121.6(2)
C2 C1 H1 2_655 119.2
C2 C1 H1 . 119.2
O C2 C1 . 120.77(15)
O C2 C3 . 116.60(15)
C1 C2 C3 . 122.62(16)
C2 C3 C4 . 112.09(13)
C2 C3 H3A . 109.2
C4 C3 H3A . 109.2
C2 C3 H3B . 109.2
C4 C3 H3B . 109.2
H3A C3 H3B . 107.9
C9 C4 C5 . 118.11(16)
C9 C4 C3 . 121.38(15)
C5 C4 C3 . 120.51(15)
C6 C5 C4 . 121.12(17)
C6 C5 H5 . 119.4
C4 C5 H5 . 119.4
C7 C6 C5 . 120.34(19)
C7 C6 H6 . 119.8
C5 C6 H6 . 119.8
C6 C7 C8 . 119.44(18)
C6 C7 H7 . 120.3
C8 C7 H7 . 120.3
C7 C8 C9 . 120.48(18)
C7 C8 H8 . 119.8
C9 C8 H8 . 119.8
C4 C9 C8 . 120.50(18)
C4 C9 H9 . 119.8
C8 C9 H9 . 119.8

loop_
_geom_bond_atom_site_label_1
_geom_bond_atom_site_label_2
_geom_bond_site_symmetry_2
_geom_bond_distance
_geom_bond_publ_flag
O C2 . 1.293(2) ?
O H . 1.2770(11) ?
C1 C2 2_655 1.3822(19) ?
C1 C2 . 1.3822(19) ?
C1 H1 . .9300 ?
C2 C3 . 1.495(2) ?
C3 C4 . 1.515(2) ?
C3 H3A . .9700 ?
C3 H3B . .9700 ?
C4 C9 . 1.375(2) ?
C4 C5 . 1.377(2) ?
C5 C6 . 1.369(3) ?
C5 H5 . .9300 ?
C6 C7 . 1.361(3) ?
C6 H6 . .9300 ?
C7 C8 . 1.365(3) ?
C7 H7 . .9300 ?
C8 C9 . 1.378(3) ?
C8 H8 . .9300 ?
C9 H9 . .9300 ?

loop_
_geom_torsion_atom_site_label_1
_geom_torsion_atom_site_label_2
_geom_torsion_atom_site_label_3
_geom_torsion_atom_site_label_4
_geom_torsion_site_symmetry_1
_geom_torsion
C2 C1 C2 O 2_655 -0.71(10)
C2 C1 C2 C3 2_655 -179.66(15)
O C2 C3 C4 . -74.86(18)
C1 C2 C3 C4 . 104.13(16)
C2 C3 C4 C9 . 91.39(19)
C2 C3 C4 C5 . -88.50(19)
C9 C4 C5 C6 . 0.1(3)
C3 C4 C5 C6 . -179.98(16)
C4 C5 C6 C7 . 0.8(3)
C5 C6 C7 C8 . -1.1(3)
C6 C7 C8 C9 . 0.5(3)
C5 C4 C9 C8 . -0.7(3)
C3 C4 C9 C8 . 179.37(16)
C7 C8 C9 C4 . 0.4(3)
